data_1565718
loop_
_publ_author_name
'Zhang, Yusheng'
'Duan, Wuhua'
'Wang, Qiang'
'Zheng, Lei'
'Wang, Jianchen'
'Chen, Jing'
'Sun, Taoxiang'

_publ_section_title
;
 Covalency between the uranyl ion and dithiophosphinate by sulfur
 <i>K</i>-edge X-ray absorption spectroscopy and density functional theory
;
_journal_issue 1
_journal_name_full 'Journal of Synchrotron Radiation'
_journal_page_first 11
_journal_page_last 20
_journal_paper_doi 10.1107/S160057752101198X
_journal_volume 29
_journal_year 2022
_chemical_formula_moiety 'C24 H20 P, C14 H8 F6 P S2'
_chemical_formula_sum 'C38 H28 F6 P2 S2'
_chemical_formula_weight 724.66
_space_group_crystal_system triclinic
_space_group_IT_number 2
_space_group_name_Hall '-P 1'
_space_group_name_H-M_alt 'P -1'
_atom_sites_solution_hydrogens geom
_atom_sites_solution_primary dual
_audit_creation_date 2019-05-24
_audit_creation_method
;
Olex2 1.2
(compiled 2018.05.29 svn.r3508 for OlexSys, GUI svn.r5506)
;
_cell_angle_alpha 87.778(3)
_cell_angle_beta 88.384(3)
_cell_angle_gamma 75.173(3)
_cell_formula_units_Z 2
_cell_length_a 8.7782(3)
_cell_length_b 13.2640(5)
_cell_length_c 15.3166(4)
_cell_measurement_reflns_used 6063
_cell_measurement_temperature 172.99(10)
_cell_measurement_theta_max 74.6430
_cell_measurement_theta_min 4.4020
_cell_volume 1722.39(10)
_computing_cell_refinement 'CrysAlisPro 1.171.39.46e (Rigaku OD, 2018)'
_computing_data_collection 'CrysAlisPro 1.171.39.46e (Rigaku OD, 2018)'
_computing_data_reduction 'CrysAlisPro 1.171.39.46e (Rigaku OD, 2018)'
_computing_molecular_graphics 'Olex2 (Dolomanov et al., 2009)'
_computing_publication_material 'Olex2 (Dolomanov et al., 2009)'
_computing_structure_refinement 'ShelXL (Sheldrick, 2015)'
_computing_structure_solution 'ShelXT (Sheldrick, 2015)'
_diffrn_ambient_environment N~2~
_diffrn_ambient_temperature 172.99(10)
_diffrn_detector 'CCD plate'
_diffrn_detector_area_resol_mean 5.2137
_diffrn_detector_type AtlasS2
_diffrn_measured_fraction_theta_full 1.000
_diffrn_measured_fraction_theta_max 0.971
_diffrn_measurement_details
;
List of Runs (angles in degrees, time in seconds):

  # Type    Start    End  Width  t~exp~   \w     \q     \k     \f   Frames
--------------------------------------------------------------------------
  1  \w    -63.00  32.00   1.00    1.00    --  -40.81  38.00 -90.00   95
  2  \w    -66.00  32.00   1.00    1.00    --  -40.81  57.00 120.00   98
  3  \w   -109.00 -18.00   1.00    1.00    --  -40.81 -57.00 -30.00   91
  4  \w     38.00  65.00   1.00    1.00    --   40.81-125.00-180.00   27
  5  \w     62.00  88.00   1.00    1.00    --   40.81-125.00 -90.00   26
  6  \w     26.00  58.00   1.00    1.00    --  107.77 -95.00  30.00   32
  7  \w     41.00  82.00   1.00    1.00    --  107.77 -95.00  90.00   41
  8  \w     32.00  91.00   1.00    1.00    --  107.77 -77.00 120.00   59
  9  \w     96.00 178.00   1.00    1.00    --  107.77 125.00  90.00   82
 10  \w     79.00 177.00   1.00    1.00    --  107.77  30.00-180.00   98
 11  \w     85.00 175.00   1.00    1.00    --  107.77  30.00 -90.00   90
 12  \w     52.00 130.00   1.00    1.00    --  107.77 -45.00 120.00   78
 13  \w     39.00  64.00   1.00    1.00    --  107.77 -61.00-120.00   25
 14  \w    103.00 136.00   1.00    1.00    --  107.77 -61.00-120.00   33
 15  \w    108.00 135.00   1.00    1.00    --  107.77 -77.00 120.00   27
 16  \w     36.00 117.00   1.00    1.00    --  107.77-125.00 -30.00   81
 17  \w     76.00 118.00   1.00    1.00    --  107.77-125.00-120.00   42
 18  \w     63.00 118.00   1.00    1.00    --  107.77-125.00  90.00   55
 19  \w     55.00 127.00   1.00    1.00    --  107.77 -30.00 -30.00   72
;
_diffrn_measurement_device 'four-circle diffractometer'
_diffrn_measurement_device_type 'SuperNova, Dual, Cu at home/near, AtlasS2'
_diffrn_measurement_method '\w scans'
_diffrn_orient_matrix_type 'CrysAlisPro convention (1999,Acta A55,543-557)'
_diffrn_orient_matrix_UB_11 -0.1419694000
_diffrn_orient_matrix_UB_12 0.0889284000
_diffrn_orient_matrix_UB_13 0.0271125000
_diffrn_orient_matrix_UB_21 -0.1120590000
_diffrn_orient_matrix_UB_22 -0.0690132000
_diffrn_orient_matrix_UB_23 -0.0176150000
_diffrn_orient_matrix_UB_31 0.0160395000
_diffrn_orient_matrix_UB_32 -0.0421842000
_diffrn_orient_matrix_UB_33 0.0953422000
_diffrn_radiation_monochromator mirror
_diffrn_radiation_probe x-ray
_diffrn_radiation_type CuK\a
_diffrn_radiation_wavelength 1.54184
_diffrn_reflns_av_R_equivalents 0.0333
_diffrn_reflns_av_unetI/netI 0.0439
_diffrn_reflns_Laue_measured_fraction_full 1.000
_diffrn_reflns_Laue_measured_fraction_max 0.971
_diffrn_reflns_limit_h_max 10
_diffrn_reflns_limit_h_min -10
_diffrn_reflns_limit_k_max 16
_diffrn_reflns_limit_k_min -16
_diffrn_reflns_limit_l_max 19
_diffrn_reflns_limit_l_min -12
_diffrn_reflns_number 12466
_diffrn_reflns_point_group_measured_fraction_full 1.000
_diffrn_reflns_point_group_measured_fraction_max 0.971
_diffrn_reflns_theta_full 67.684
_diffrn_reflns_theta_max 74.885
_diffrn_reflns_theta_min 3.449
_diffrn_source 'micro-focus sealed X-ray tube'
_diffrn_source_type 'SuperNova (Cu) X-ray Source'
_exptl_absorpt_coefficient_mu 2.801
_exptl_absorpt_correction_T_max 1.00000
_exptl_absorpt_correction_T_min 0.64713
_exptl_absorpt_correction_type multi-scan
_exptl_absorpt_process_details
;
CrysAlisPro 1.171.39.46e (Rigaku Oxford Diffraction, 2018)
Empirical absorption correction using spherical harmonics,
 implemented in SCALE3 ABSPACK scaling algorithm.
;
_exptl_crystal_colour 'clear colourless'
_exptl_crystal_density_diffrn 1.397
_exptl_crystal_description needle
_exptl_crystal_F_000 744
_exptl_crystal_size_max 0.3
_exptl_crystal_size_mid 0.15
_exptl_crystal_size_min 0.1
_refine_diff_density_max 0.582
_refine_diff_density_min -0.442
_refine_diff_density_rms 0.058
_refine_ls_extinction_method none
_refine_ls_goodness_of_fit_ref 1.042
_refine_ls_hydrogen_treatment constr
_refine_ls_matrix_type full
_refine_ls_number_parameters 433
_refine_ls_number_reflns 6868
_refine_ls_number_restraints 0
_refine_ls_restrained_S_all 1.042
_refine_ls_R_factor_all 0.0485
_refine_ls_R_factor_gt 0.0410
_refine_ls_shift/su_max 0.001
_refine_ls_shift/su_mean 0.000
_refine_ls_structure_factor_coef Fsqd
_refine_ls_weighting_details 'w=1/[\s^2^(Fo^2^)+(0.0540P)^2^+0.5269P] where P=(Fo^2^+2Fc^2^)/3'
_refine_ls_weighting_scheme calc
_refine_ls_wR_factor_gt 0.1049
_refine_ls_wR_factor_ref 0.1114
_reflns_Friedel_coverage 0.000
_reflns_number_gt 5863
_reflns_number_total 6868
_reflns_threshold_expression 'I > 2\s(I)'
_cod_data_source_file yw5001sup1.cif
_cod_data_source_block II
_cod_depositor_comments 'Adding full bibliography for 1565717--1565720.cif.'
_cod_database_code 1565718
_cod_database_fobs_code 1565718
_shelx_shelxl_version_number 2014/7
_shelx_space_group_comment
;
The symmetry employed for this shelxl refinement is uniquely defined
by the following loop, which should always be used as a source of
symmetry information in preference to the above space-group names.
They are only intended as comments.
;
_reflns_odcompleteness_completeness 99.97
_reflns_odcompleteness_iscentric 1
_reflns_odcompleteness_theta 67.79
_olex2_refinement_description
;
1. Fixed Uiso
 At 1.2 times of:
  All C(H) groups
2.a Aromatic/amide H refined with riding coordinates:
 C00E(H00E), C00H(H00H), C00J(H00J), C00K(H00K), C00L(H00L), C00M(H00M),
 C00N(H00N), C00O(H00O), C00Q(H00Q), C00R(H00R), C00T(H00T), C00U(H00U),
 C00V(H00V), C00W(H00W), C00Y(H00Y), C00Z(H00Z), C010(H010), C011(H011),
 C012(H012), C013(H013), C014(H014), C015(H015), C016(H016), C017(H017),
 C018(H018), C01A(H01A), C01B(H01B), C01C(H01C)
;
_olex2_submission_special_instructions 'No special instructions were received'
_oxdiff_exptl_absorpt_empirical_details
;
Empirical correction (ABSPACK) includes:
- Absorption correction using spherical harmonics
- Frame scaling
;
_oxdiff_exptl_absorpt_empirical_full_max 1.475
_oxdiff_exptl_absorpt_empirical_full_min 0.662

loop_
_space_group_symop_operation_xyz
'x, y, z'
'-x, -y, -z'

loop_
_atom_site_label
_atom_site_type_symbol
_atom_site_fract_x
_atom_site_fract_y
_atom_site_fract_z
_atom_site_U_iso_or_equiv
_atom_site_adp_type
_atom_site_occupancy
_atom_site_site_symmetry_order
_atom_site_calc_flag
_atom_site_refinement_flags_posn
_atom_site_refinement_flags_adp
_atom_site_refinement_flags_occupancy
_atom_site_disorder_assembly
_atom_site_disorder_group
P001 P 0.50818(6) 0.25857(4) 0.67923(3) 0.02278(12) Uani 1 1 d . . . . .
P002 P 0.90759(6) 0.77901(4) 0.73817(3) 0.02398(12) Uani 1 1 d . . . . .
S003 S 0.89325(6) 0.71151(4) 0.62619(3) 0.03123(13) Uani 1 1 d . . . . .
S004 S 0.98152(6) 0.90828(4) 0.73102(3) 0.03141(13) Uani 1 1 d . . . . .
F005 F 0.92195(16) 0.83346(12) 0.93356(8) 0.0454(3) Uani 1 1 d . . . . .
F006 F 0.75341(19) 0.60931(12) 0.80333(10) 0.0509(4) Uani 1 1 d . . . . .
F007 F 0.72886(19) 0.87295(14) 1.02322(9) 0.0600(4) Uani 1 1 d . . . . .
F008 F 0.8079(2) 0.71688(13) 0.97890(10) 0.0653(5) Uani 1 1 d . . . . .
F009 F 0.9124(3) 0.46888(14) 0.76099(14) 0.0861(7) Uani 1 1 d . . . . .
C00A C 0.6063(2) 0.22884(16) 0.78218(12) 0.0253(4) Uani 1 1 d . . . . .
C00B C 0.4893(2) 0.39393(16) 0.65288(12) 0.0276(4) Uani 1 1 d . . . . .
C00C C 0.6178(2) 0.17720(15) 0.59628(11) 0.0230(4) Uani 1 1 d . . . . .
C00D C 0.7087(2) 0.82076(16) 0.79079(12) 0.0260(4) Uani 1 1 d . . . . .
C00E C 0.7110(2) 0.21462(16) 0.53446(12) 0.0278(4) Uani 1 1 d . . . . .
H00E H 0.7150 0.2840 0.5345 0.033 Uiso 1 1 calc R . . . .
C00F C 0.3180(2) 0.23240(16) 0.68711(12) 0.0265(4) Uani 1 1 d . . . . .
F00G F 0.8503(3) 0.48825(19) 0.89620(14) 0.1076(9) Uani 1 1 d . . . . .
C00H C 0.5861(2) 0.84386(17) 0.73117(14) 0.0319(4) Uani 1 1 d . . . . .
H00H H 0.6094 0.8283 0.6728 0.038 Uiso 1 1 calc R . . . .
C00I C 0.6670(2) 0.84369(17) 0.87858(13) 0.0298(4) Uani 1 1 d . . . . .
C00J C 0.6254(3) 0.43064(17) 0.64858(14) 0.0334(5) Uani 1 1 d . . . . .
H00J H 0.7237 0.3846 0.6569 0.040 Uiso 1 1 calc R . . . .
C00K C 0.6851(2) 0.12753(17) 0.80566(13) 0.0311(4) Uani 1 1 d . . . . .
H00K H 0.6870 0.0735 0.7684 0.037 Uiso 1 1 calc R . . . .
C00L C 0.2352(2) 0.23565(18) 0.61054(13) 0.0324(4) Uani 1 1 d . . . . .
H00L H 0.2773 0.2532 0.5574 0.039 Uiso 1 1 calc R . . . .
C00M C 0.6119(3) 0.07311(17) 0.59537(14) 0.0337(5) Uani 1 1 d . . . . .
H00M H 0.5485 0.0479 0.6358 0.040 Uiso 1 1 calc R . . . .
C00N C 0.7974(2) 0.14870(18) 0.47311(13) 0.0326(4) Uani 1 1 d . . . . .
H00N H 0.8591 0.1739 0.4317 0.039 Uiso 1 1 calc R . . . .
C00O C 0.3422(3) 0.46297(17) 0.64139(13) 0.0338(5) Uani 1 1 d . . . . .
H00O H 0.2517 0.4387 0.6443 0.041 Uiso 1 1 calc R . . . .
C00P C 1.0438(3) 0.67773(17) 0.80632(13) 0.0313(4) Uani 1 1 d . . . . .
C00Q C 0.7927(3) 0.04569(18) 0.47310(13) 0.0332(5) Uani 1 1 d . . . . .
H00Q H 0.8517 0.0016 0.4318 0.040 Uiso 1 1 calc R . . . .
C00R C 0.7007(3) 0.00745(18) 0.53420(14) 0.0372(5) Uani 1 1 d . . . . .
H00R H 0.6985 -0.0623 0.5342 0.045 Uiso 1 1 calc R . . . .
C00S C 0.7813(3) 0.81714(19) 0.95208(13) 0.0374(5) Uani 1 1 d . . . . .
C00T C 0.4312(3) 0.88899(19) 0.75557(16) 0.0393(5) Uani 1 1 d . . . . .
H00T H 0.3529 0.9037 0.7139 0.047 Uiso 1 1 calc R . . . .
C00U C 0.0899(3) 0.21269(19) 0.61374(15) 0.0381(5) Uani 1 1 d . . . . .
H00U H 0.0336 0.2154 0.5628 0.046 Uiso 1 1 calc R . . . .
C00V C 0.2559(3) 0.2073(2) 0.76684(14) 0.0395(5) Uani 1 1 d . . . . .
H00V H 0.3107 0.2062 0.8181 0.047 Uiso 1 1 calc R . . . .
C00W C 0.5112(3) 0.88851(19) 0.90279(15) 0.0393(5) Uani 1 1 d . . . . .
H00W H 0.4857 0.9029 0.9611 0.047 Uiso 1 1 calc R . . . .
C00X C 1.0262(3) 0.57976(18) 0.83672(14) 0.0421(6) Uani 1 1 d . . . . .
C00Y C 0.7612(3) 0.10691(19) 0.88513(14) 0.0378(5) Uani 1 1 d . . . . .
H00Y H 0.8150 0.0389 0.9008 0.045 Uiso 1 1 calc R . . . .
C00Z C 0.0289(3) 0.1859(2) 0.69245(17) 0.0431(6) Uani 1 1 d . . . . .
H00Z H -0.0678 0.1691 0.6942 0.052 Uiso 1 1 calc R . . . .
C010 C 1.1885(3) 0.6994(2) 0.82077(14) 0.0396(5) Uani 1 1 d . . . . .
H010 H 1.2036 0.7634 0.8012 0.048 Uiso 1 1 calc R . . . .
C011 C 0.3935(3) 0.9120(2) 0.84156(17) 0.0437(6) Uani 1 1 d . . . . .
H011 H 0.2899 0.9430 0.8583 0.052 Uiso 1 1 calc R . . . .
C012 C 0.7576(3) 0.1867(2) 0.94098(14) 0.0386(5) Uani 1 1 d . . . . .
H012 H 0.8069 0.1723 0.9946 0.046 Uiso 1 1 calc R . . . .
C013 C 0.6050(3) 0.30946(19) 0.83804(15) 0.0452(6) Uani 1 1 d . . . . .
H013 H 0.5534 0.3778 0.8223 0.054 Uiso 1 1 calc R . . . .
C014 C 0.6131(3) 0.53528(19) 0.63190(15) 0.0429(6) Uani 1 1 d . . . . .
H014 H 0.7034 0.5597 0.6279 0.052 Uiso 1 1 calc R . . . .
C015 C 0.3312(3) 0.56847(19) 0.62550(16) 0.0446(6) Uani 1 1 d . . . . .
H015 H 0.2332 0.6152 0.6178 0.053 Uiso 1 1 calc R . . . .
C016 C 0.4671(3) 0.60362(19) 0.62117(16) 0.0474(6) Uani 1 1 d . . . . .
H016 H 0.4595 0.6743 0.6109 0.057 Uiso 1 1 calc R . . . .
C017 C 0.1097(3) 0.1837(2) 0.76876(16) 0.0478(6) Uani 1 1 d . . . . .
H017 H 0.0666 0.1665 0.8217 0.057 Uiso 1 1 calc R . . . .
C018 C 1.3101(3) 0.6291(3) 0.86315(16) 0.0543(7) Uani 1 1 d . . . . .
H018 H 1.4057 0.6455 0.8704 0.065 Uiso 1 1 calc R . . . .
C019 C 0.8851(4) 0.5388(2) 0.82406(18) 0.0562(8) Uani 1 1 d . . . . .
C01A C 0.6811(4) 0.2871(2) 0.91716(15) 0.0517(7) Uani 1 1 d . . . . .
H01A H 0.6802 0.3409 0.9545 0.062 Uiso 1 1 calc R . . . .
C01B C 1.1493(4) 0.5105(2) 0.88095(17) 0.0587(8) Uani 1 1 d . . . . .
H01B H 1.1359 0.4464 0.9016 0.070 Uiso 1 1 calc R . . . .
C01C C 1.2893(4) 0.5348(2) 0.89462(18) 0.0623(9) Uani 1 1 d . . . . .
H01C H 1.3694 0.4880 0.9248 0.075 Uiso 1 1 calc R . . . .

loop_
_atom_site_aniso_label
_atom_site_aniso_U_11
_atom_site_aniso_U_22
_atom_site_aniso_U_33
_atom_site_aniso_U_23
_atom_site_aniso_U_13
_atom_site_aniso_U_12
P001 0.0239(2) 0.0246(2) 0.0205(2) 0.00034(18) 0.00042(17) -0.00767(18)
P002 0.0246(2) 0.0272(3) 0.0217(2) 0.00091(18) -0.00032(17) -0.00964(19)
S003 0.0379(3) 0.0360(3) 0.0230(2) -0.00168(19) -0.00126(19) -0.0152(2)
S004 0.0321(3) 0.0307(3) 0.0352(3) -0.0032(2) 0.0059(2) -0.0153(2)
F005 0.0357(7) 0.0695(10) 0.0309(6) -0.0050(6) -0.0060(5) -0.0121(7)
F006 0.0582(9) 0.0423(8) 0.0602(9) 0.0035(7) 0.0020(7) -0.0285(7)
F007 0.0590(10) 0.0856(13) 0.0264(7) -0.0136(7) 0.0020(6) -0.0007(9)
F008 0.0923(13) 0.0524(10) 0.0515(9) 0.0235(8) -0.0222(9) -0.0205(9)
F009 0.1061(16) 0.0404(9) 0.1108(16) -0.0224(10) -0.0534(13) -0.0083(10)
C00A 0.0260(9) 0.0289(10) 0.0220(9) 0.0003(7) 0.0007(7) -0.0089(8)
C00B 0.0337(10) 0.0253(10) 0.0238(9) 0.0005(7) -0.0026(8) -0.0077(8)
C00C 0.0231(9) 0.0271(10) 0.0196(8) 0.0002(7) 0.0002(7) -0.0083(7)
C00D 0.0260(9) 0.0287(10) 0.0255(9) 0.0047(8) 0.0006(7) -0.0117(8)
C00E 0.0303(10) 0.0302(10) 0.0256(9) 0.0014(8) 0.0015(8) -0.0130(8)
C00F 0.0246(9) 0.0285(10) 0.0270(9) 0.0001(8) 0.0035(7) -0.0081(8)
F00G 0.164(2) 0.1113(18) 0.0804(14) 0.0605(13) -0.0475(15) -0.0995(18)
C00H 0.0308(10) 0.0391(12) 0.0296(10) 0.0050(9) -0.0033(8) -0.0162(9)
C00I 0.0315(10) 0.0330(11) 0.0268(10) 0.0035(8) 0.0030(8) -0.0124(9)
C00J 0.0366(11) 0.0292(11) 0.0355(11) 0.0031(8) -0.0087(9) -0.0102(9)
C00K 0.0350(11) 0.0289(11) 0.0304(10) -0.0001(8) -0.0013(8) -0.0099(9)
C00L 0.0312(11) 0.0404(12) 0.0285(10) -0.0016(9) 0.0023(8) -0.0147(9)
C00M 0.0436(12) 0.0308(11) 0.0292(10) -0.0002(8) 0.0073(9) -0.0152(9)
C00N 0.0316(10) 0.0399(12) 0.0278(10) -0.0011(8) 0.0076(8) -0.0126(9)
C00O 0.0372(11) 0.0306(11) 0.0310(10) -0.0003(8) -0.0016(8) -0.0039(9)
C00P 0.0365(11) 0.0329(11) 0.0231(9) -0.0044(8) -0.0035(8) -0.0053(9)
C00Q 0.0334(11) 0.0382(12) 0.0256(9) -0.0057(8) 0.0034(8) -0.0047(9)
C00R 0.0516(13) 0.0269(11) 0.0338(11) -0.0050(9) 0.0059(10) -0.0116(10)
C00S 0.0432(13) 0.0441(13) 0.0233(10) 0.0022(9) 0.0021(9) -0.0092(10)
C00T 0.0281(11) 0.0469(14) 0.0446(12) 0.0092(10) -0.0068(9) -0.0135(10)
C00U 0.0290(11) 0.0455(13) 0.0419(12) -0.0030(10) -0.0023(9) -0.0128(10)
C00V 0.0331(11) 0.0554(15) 0.0293(10) 0.0077(10) 0.0027(9) -0.0119(10)
C00W 0.0367(12) 0.0477(14) 0.0353(11) -0.0010(10) 0.0098(9) -0.0152(10)
C00X 0.0632(16) 0.0321(12) 0.0288(10) 0.0001(9) -0.0119(10) -0.0074(11)
C00Y 0.0368(12) 0.0386(13) 0.0361(11) 0.0081(9) -0.0054(9) -0.0067(10)
C00Z 0.0250(11) 0.0484(14) 0.0572(15) 0.0060(11) 0.0034(10) -0.0136(10)
C010 0.0320(11) 0.0518(15) 0.0319(11) -0.0064(10) -0.0038(9) -0.0040(10)
C011 0.0269(11) 0.0494(15) 0.0545(14) 0.0012(11) 0.0068(10) -0.0102(10)
C012 0.0394(12) 0.0543(15) 0.0268(10) 0.0072(10) -0.0069(9) -0.0211(11)
C013 0.0716(17) 0.0305(12) 0.0297(11) -0.0023(9) -0.0080(11) -0.0053(11)
C014 0.0575(15) 0.0360(13) 0.0425(12) 0.0074(10) -0.0153(11) -0.0246(11)
C015 0.0526(15) 0.0318(12) 0.0419(13) 0.0015(10) -0.0094(11) 0.0032(11)
C016 0.0721(18) 0.0258(12) 0.0462(13) 0.0047(10) -0.0189(12) -0.0151(12)
C017 0.0337(12) 0.0688(18) 0.0411(13) 0.0138(12) 0.0099(10) -0.0167(12)
C018 0.0384(13) 0.077(2) 0.0373(13) -0.0151(13) -0.0109(10) 0.0060(13)
C019 0.093(2) 0.0338(14) 0.0468(14) 0.0127(11) -0.0223(15) -0.0256(14)
C01A 0.084(2) 0.0446(15) 0.0294(11) -0.0040(10) -0.0112(12) -0.0210(14)
C01B 0.091(2) 0.0361(14) 0.0386(13) 0.0000(11) -0.0204(14) 0.0040(14)
C01C 0.0663(19) 0.0607(19) 0.0409(14) -0.0102(13) -0.0233(13) 0.0222(15)

loop_
_atom_type_symbol
_atom_type_description
_atom_type_scat_dispersion_real
_atom_type_scat_dispersion_imag
_atom_type_scat_source
C C 0.0181 0.0091 'International Tables Vol C Tables 4.2.6.8 and 6.1.1.4'
H H 0.0000 0.0000 'International Tables Vol C Tables 4.2.6.8 and 6.1.1.4'
F F 0.0727 0.0534 'International Tables Vol C Tables 4.2.6.8 and 6.1.1.4'
P P 0.2955 0.4335 'International Tables Vol C Tables 4.2.6.8 and 6.1.1.4'
S S 0.3331 0.5567 'International Tables Vol C Tables 4.2.6.8 and 6.1.1.4'

loop_
_geom_angle_atom_site_label_1
_geom_angle_atom_site_label_2
_geom_angle_atom_site_label_3
_geom_angle
_geom_angle_site_symmetry_1
_geom_angle_site_symmetry_3
_geom_angle_publ_flag
C00B P001 C00A 107.62(9) . . ?
C00B P001 C00C 111.43(9) . . ?
C00C P001 C00A 110.29(9) . . ?
C00F P001 C00A 110.23(9) . . ?
C00F P001 C00B 110.35(10) . . ?
C00F P001 C00C 106.94(9) . . ?
S004 P002 S003 116.79(3) . . ?
C00D P002 S003 109.91(7) . . ?
C00D P002 S004 103.72(7) . . ?
C00D P002 C00P 111.40(9) . . ?
C00P P002 S003 105.32(7) . . ?
C00P P002 S004 109.82(7) . . ?
C00K C00A P001 120.89(15) . . ?
C00K C00A C013 119.79(19) . . ?
C013 C00A P001 119.31(16) . . ?
C00J C00B P001 118.73(16) . . ?
C00O C00B P001 121.10(16) . . ?
C00O C00B C00J 120.1(2) . . ?
C00E C00C P001 121.69(15) . . ?
C00E C00C C00M 119.54(18) . . ?
C00M C00C P001 118.75(14) . . ?
C00H C00D P002 113.43(15) . . ?
C00H C00D C00I 116.55(19) . . ?
C00I C00D P002 129.53(15) . . ?
C00C C00E H00E 120.0 . . ?
C00N C00E C00C 120.02(19) . . ?
C00N C00E H00E 120.0 . . ?
C00L C00F P001 118.09(15) . . ?
C00V C00F P001 121.22(16) . . ?
C00V C00F C00L 120.68(19) . . ?
C00D C00H H00H 118.7 . . ?
C00T C00H C00D 122.5(2) . . ?
C00T C00H H00H 118.7 . . ?
C00D C00I C00S 123.68(19) . . ?
C00W C00I C00D 120.7(2) . . ?
C00W C00I C00S 115.58(19) . . ?
C00B C00J H00J 120.1 . . ?
C014 C00J C00B 119.8(2) . . ?
C014 C00J H00J 120.1 . . ?
C00A C00K H00K 120.1 . . ?
C00A C00K C00Y 119.7(2) . . ?
C00Y C00K H00K 120.1 . . ?
C00F C00L H00L 120.1 . . ?
C00U C00L C00F 119.72(19) . . ?
C00U C00L H00L 120.1 . . ?
C00C C00M H00M 120.1 . . ?
C00R C00M C00C 119.90(19) . . ?
C00R C00M H00M 120.1 . . ?
C00E C00N H00N 119.9 . . ?
C00Q C00N C00E 120.24(19) . . ?
C00Q C00N H00N 119.9 . . ?
C00B C00O H00O 120.2 . . ?
C00B C00O C015 119.6(2) . . ?
C015 C00O H00O 120.2 . . ?
C00X C00P P002 128.67(17) . . ?
C010 C00P P002 114.06(17) . . ?
C010 C00P C00X 116.9(2) . . ?
C00N C00Q H00Q 119.8 . . ?
C00N C00Q C00R 120.3(2) . . ?
C00R C00Q H00Q 119.8 . . ?
C00M C00R H00R 120.0 . . ?
C00Q C00R C00M 119.9(2) . . ?
C00Q C00R H00R 120.0 . . ?
F005 C00S F007 105.15(19) . . ?
F005 C00S F008 106.1(2) . . ?
F005 C00S C00I 114.70(17) . . ?
F007 C00S C00I 112.4(2) . . ?
F008 C00S F007 105.64(18) . . ?
F008 C00S C00I 112.1(2) . . ?
C00H C00T H00T 120.1 . . ?
C011 C00T C00H 119.9(2) . . ?
C011 C00T H00T 120.1 . . ?
C00L C00U H00U 120.1 . . ?
C00Z C00U C00L 119.9(2) . . ?
C00Z C00U H00U 120.1 . . ?
C00F C00V H00V 120.6 . . ?
C00F C00V C017 118.8(2) . . ?
C017 C00V H00V 120.6 . . ?
C00I C00W H00W 119.5 . . ?
C011 C00W C00I 121.1(2) . . ?
C011 C00W H00W 119.5 . . ?
C00P C00X C019 125.6(2) . . ?
C01B C00X C00P 119.8(3) . . ?
C01B C00X C019 114.5(2) . . ?
C00K C00Y H00Y 119.8 . . ?
C012 C00Y C00K 120.4(2) . . ?
C012 C00Y H00Y 119.8 . . ?
C00U C00Z H00Z 119.7 . . ?
C00U C00Z C017 120.6(2) . . ?
C017 C00Z H00Z 119.7 . . ?
C00P C010 H010 118.8 . . ?
C018 C010 C00P 122.4(3) . . ?
C018 C010 H010 118.8 . . ?
C00T C011 C00W 119.3(2) . . ?
C00T C011 H011 120.4 . . ?
C00W C011 H011 120.4 . . ?
C00Y C012 H012 120.1 . . ?
C01A C012 C00Y 119.8(2) . . ?
C01A C012 H012 120.1 . . ?
C00A C013 H013 120.2 . . ?
C01A C013 C00A 119.6(2) . . ?
C01A C013 H013 120.2 . . ?
C00J C014 H014 120.0 . . ?
C016 C014 C00J 120.0(2) . . ?
C016 C014 H014 120.0 . . ?
C00O C015 H015 120.2 . . ?
C016 C015 C00O 119.6(2) . . ?
C016 C015 H015 120.2 . . ?
C014 C016 C015 120.9(2) . . ?
C014 C016 H016 119.6 . . ?
C015 C016 H016 119.6 . . ?
C00V C017 H017 119.9 . . ?
C00Z C017 C00V 120.3(2) . . ?
C00Z C017 H017 119.9 . . ?
C010 C018 H018 120.1 . . ?
C01C C018 C010 119.9(3) . . ?
C01C C018 H018 120.1 . . ?
F006 C019 F009 106.4(2) . . ?
F006 C019 F00G 105.8(3) . . ?
F006 C019 C00X 116.0(2) . . ?
F009 C019 C00X 110.9(3) . . ?
F00G C019 F009 105.7(2) . . ?
F00G C019 C00X 111.4(2) . . ?
C012 C01A C013 120.7(2) . . ?
C012 C01A H01A 119.6 . . ?
C013 C01A H01A 119.6 . . ?
C00X C01B H01B 119.2 . . ?
C01C C01B C00X 121.6(3) . . ?
C01C C01B H01B 119.2 . . ?
C018 C01C H01C 120.4 . . ?
C01B C01C C018 119.3(2) . . ?
C01B C01C H01C 120.4 . . ?

loop_
_geom_bond_atom_site_label_1
_geom_bond_atom_site_label_2
_geom_bond_distance
_geom_bond_site_symmetry_2
_geom_bond_publ_flag
P001 C00A 1.7996(19) . ?
P001 C00B 1.791(2) . ?
P001 C00C 1.7919(19) . ?
P001 C00F 1.790(2) . ?
P002 S003 1.9870(7) . ?
P002 S004 1.9810(7) . ?
P002 C00D 1.861(2) . ?
P002 C00P 1.861(2) . ?
F005 C00S 1.328(3) . ?
F006 C019 1.325(3) . ?
F007 C00S 1.344(3) . ?
F008 C00S 1.340(3) . ?
F009 C019 1.339(3) . ?
C00A C00K 1.383(3) . ?
C00A C013 1.393(3) . ?
C00B C00J 1.400(3) . ?
C00B C00O 1.390(3) . ?
C00C C00E 1.393(3) . ?
C00C C00M 1.395(3) . ?
C00D C00H 1.397(3) . ?
C00D C00I 1.408(3) . ?
C00E H00E 0.9300 . ?
C00E C00N 1.381(3) . ?
C00F C00L 1.391(3) . ?
C00F C00V 1.387(3) . ?
F00G C019 1.339(3) . ?
C00H H00H 0.9300 . ?
C00H C00T 1.385(3) . ?
C00I C00S 1.500(3) . ?
C00I C00W 1.391(3) . ?
C00J H00J 0.9300 . ?
C00J C014 1.379(3) . ?
C00K H00K 0.9300 . ?
C00K C00Y 1.389(3) . ?
C00L H00L 0.9300 . ?
C00L C00U 1.384(3) . ?
C00M H00M 0.9300 . ?
C00M C00R 1.385(3) . ?
C00N H00N 0.9300 . ?
C00N C00Q 1.377(3) . ?
C00O H00O 0.9300 . ?
C00O C015 1.390(3) . ?
C00P C00X 1.408(3) . ?
C00P C010 1.397(3) . ?
C00Q H00Q 0.9300 . ?
C00Q C00R 1.384(3) . ?
C00R H00R 0.9300 . ?
C00T H00T 0.9300 . ?
C00T C011 1.376(4) . ?
C00U H00U 0.9300 . ?
C00U C00Z 1.376(3) . ?
C00V H00V 0.9300 . ?
C00V C017 1.396(3) . ?
C00W H00W 0.9300 . ?
C00W C011 1.382(3) . ?
C00X C019 1.494(4) . ?
C00X C01B 1.399(3) . ?
C00Y H00Y 0.9300 . ?
C00Y C012 1.380(3) . ?
C00Z H00Z 0.9300 . ?
C00Z C017 1.380(4) . ?
C010 H010 0.9300 . ?
C010 C018 1.383(3) . ?
C011 H011 0.9300 . ?
C012 H012 0.9300 . ?
C012 C01A 1.370(4) . ?
C013 H013 0.9300 . ?
C013 C01A 1.385(3) . ?
C014 H014 0.9300 . ?
C014 C016 1.377(4) . ?
C015 H015 0.9300 . ?
C015 C016 1.386(4) . ?
C016 H016 0.9300 . ?
C017 H017 0.9300 . ?
C018 H018 0.9300 . ?
C018 C01C 1.377(5) . ?
C01A H01A 0.9300 . ?
C01B H01B 0.9300 . ?
C01B C01C 1.371(5) . ?
C01C H01C 0.9300 . ?
